data_7711572
loop_
_publ_author_name
'Rojales, Katherine'
'Masilamani, Tamizmani'
'Bartholome, Tyler A.'
'Martin, Caleb Daniel'

_publ_section_title
;
 Assessing the Donor Ability of Boratabenzene and 9-Borataphenanthrene
 Anions through Metal Complexes with Carbonyl Ligands
;
_journal_name_full 'Dalton Transactions'
_journal_paper_doi 10.1039/D2DT02795J
_journal_year 2022
_chemical_formula_moiety 'C33 H50 B Cr K O9 Si, 2(C6 H6)'
_chemical_formula_sum 'C45 H62 B Cr K O9 Si'
_chemical_formula_weight 876.94
_chemical_name_common 'TMB-boratabenzene Cr(CO)3 complex'
_chemical_properties_physical Air-sensitive,Moisture-sensitive
_space_group_crystal_system triclinic
_space_group_IT_number 2
_space_group_name_Hall '-P 1'
_space_group_name_H-M_alt 'P -1'
_atom_sites_solution_hydrogens geom
_atom_sites_solution_primary direct
_audit_creation_method SHELXL-2013
_audit_update_record
;
2022-08-26 deposited with the CCDC.	2022-10-21 downloaded from the CCDC.
;
_cell_angle_alpha 74.292(4)
_cell_angle_beta 86.768(3)
_cell_angle_gamma 77.513(3)
_cell_formula_units_Z 2
_cell_length_a 11.3500(10)
_cell_length_b 11.5688(11)
_cell_length_c 18.8139(18)
_cell_measurement_reflns_used 9706
_cell_measurement_temperature 150(2)
_cell_measurement_theta_max 33.75
_cell_measurement_theta_min 2.15
_cell_volume 2321.9(4)
_computing_cell_refinement 'Bruker SAINT'
_computing_data_collection 'Bruker APEX2'
_computing_data_reduction 'Bruker SAINT'
_computing_molecular_graphics 'Bruker SHELXTL'
_computing_publication_material 'Bruker SHELXTL'
_computing_structure_refinement 'SHELXL-2013 (Sheldrick, 2013)'
_computing_structure_solution 'SHELXS-97 (Sheldrick 2008)'
_diffrn_ambient_temperature 150(2)
_diffrn_measured_fraction_theta_full 0.993
_diffrn_measured_fraction_theta_max 0.994
_diffrn_measurement_device_type 'Bruker APEX-II CCD'
_diffrn_measurement_method '\f and \w scans'
_diffrn_radiation_type MoK\a
_diffrn_radiation_wavelength 0.71073
_diffrn_reflns_av_R_equivalents 0.0305
_diffrn_reflns_av_unetI/netI 0.0204
_diffrn_reflns_Laue_measured_fraction_full 0.993
_diffrn_reflns_Laue_measured_fraction_max 0.994
_diffrn_reflns_limit_h_max 15
_diffrn_reflns_limit_h_min -15
_diffrn_reflns_limit_k_max 15
_diffrn_reflns_limit_k_min -15
_diffrn_reflns_limit_l_max 25
_diffrn_reflns_limit_l_min -25
_diffrn_reflns_number 68284
_diffrn_reflns_point_group_measured_fraction_full 0.993
_diffrn_reflns_point_group_measured_fraction_max 0.994
_diffrn_reflns_theta_full 25.242
_diffrn_reflns_theta_max 28.282
_diffrn_reflns_theta_min 1.838
_exptl_absorpt_coefficient_mu 0.413
_exptl_absorpt_correction_T_max 1.0000
_exptl_absorpt_correction_T_min 0.9570
_exptl_absorpt_correction_type multi-scan
_exptl_absorpt_process_details SADABs
_exptl_crystal_colour yellow
_exptl_crystal_density_diffrn 1.254
_exptl_crystal_description block
_exptl_crystal_F_000 932
_exptl_crystal_recrystallization_method 'Vapour deposition'
_exptl_crystal_size_max 0.316
_exptl_crystal_size_mid 0.102
_exptl_crystal_size_min 0.077
_refine_diff_density_max 0.942
_refine_diff_density_min -0.699
_refine_diff_density_rms 0.149
_refine_ls_extinction_method none
_refine_ls_goodness_of_fit_ref 1.145
_refine_ls_hydrogen_treatment mixed
_refine_ls_matrix_type full
_refine_ls_number_parameters 497
_refine_ls_number_reflns 11457
_refine_ls_number_restraints 0
_refine_ls_restrained_S_all 1.145
_refine_ls_R_factor_all 0.0521
_refine_ls_R_factor_gt 0.0442
_refine_ls_shift/su_max 0.018
_refine_ls_shift/su_mean 0.000
_refine_ls_structure_factor_coef Fsqd
_refine_ls_weighting_details 'w=1/[\s^2^(Fo^2^)+(0.0705P)^2^+1.5165P] where P=(Fo^2^+2Fc^2^)/3'
_refine_ls_weighting_scheme calc
_refine_ls_wR_factor_gt 0.1259
_refine_ls_wR_factor_ref 0.1404
_reflns_Friedel_coverage 0.000
_reflns_number_gt 10345
_reflns_number_total 11457
_reflns_threshold_expression 'I > 2\s(I)'
_cod_data_source_file d2dt02795j2.cif
_cod_data_source_block CDM437_3
_cod_database_code 7711572
_shelx_space_group_comment
; 
The symmetry employed for this shelxl refinement is uniquely defined 
by the following loop, which should always be used as a source of 
symmetry information in preference to the above space-group names. 
They are only intended as comments. 
;
_shelxl_version_number 2013-3

loop_
_space_group_symop_operation_xyz
'x, y, z'
'-x, -y, -z'

loop_
_atom_site_label
_atom_site_type_symbol
_atom_site_fract_x
_atom_site_fract_y
_atom_site_fract_z
_atom_site_U_iso_or_equiv
_atom_site_adp_type
_atom_site_occupancy
_atom_site_site_symmetry_order
_atom_site_calc_flag
_atom_site_refinement_flags_posn
_atom_site_refinement_flags_adp
_atom_site_refinement_flags_occupancy
_atom_site_disorder_assembly
_atom_site_disorder_group
C40A C 0.7154(3) 0.1851(5) 0.0628(2) 0.0521(9) Uani 0.498(7) 1 d G . P A 1
H40A H 0.6530 0.1747 0.0984 0.063 Uiso 0.498(7) 1 calc R U P A 1
C41A C 0.7693(4) 0.2857(4) 0.0514(2) 0.0521(9) Uani 0.498(7) 1 d G . P A 1
H41A H 0.7437 0.3441 0.0792 0.063 Uiso 0.498(7) 1 calc R U P A 1
C42A C 0.8605(4) 0.3008(3) -0.0006(3) 0.0521(9) Uani 0.498(7) 1 d G . P A 1
H42A H 0.8973 0.3696 -0.0083 0.063 Uiso 0.498(7) 1 calc R U P A 1
C43A C 0.8979(3) 0.2154(4) -0.0412(2) 0.0521(9) Uani 0.498(7) 1 d G . P A 1
H43A H 0.9603 0.2258 -0.0767 0.063 Uiso 0.498(7) 1 calc R U P A 1
C44A C 0.8440(4) 0.1148(4) -0.0298(3) 0.0521(9) Uani 0.498(7) 1 d G . P A 1
H44A H 0.8696 0.0564 -0.0576 0.063 Uiso 0.498(7) 1 calc R U P A 1
C45A C 0.7528(4) 0.0996(3) 0.0222(3) 0.0521(9) Uani 0.498(7) 1 d G . P A 1
H45A H 0.7160 0.0309 0.0300 0.063 Uiso 0.498(7) 1 calc R U P A 1
C40B C 0.7233(4) 0.1212(4) 0.0571(2) 0.0564(10) Uani 0.502(7) 1 d G . P A 2
H40B H 0.6708 0.0751 0.0875 0.068 Uiso 0.502(7) 1 calc R U P A 2
C41B C 0.7318(4) 0.2343(4) 0.0665(2) 0.0564(10) Uani 0.502(7) 1 d G . P A 2
H41B H 0.6850 0.2654 0.1033 0.068 Uiso 0.502(7) 1 calc R U P A 2
C42B C 0.8086(5) 0.3018(3) 0.0219(3) 0.0564(10) Uani 0.502(7) 1 d G . P A 2
H42B H 0.8144 0.3791 0.0283 0.068 Uiso 0.502(7) 1 calc R U P A 2
C43B C 0.8770(4) 0.2564(4) -0.0320(2) 0.0564(10) Uani 0.502(7) 1 d G . P A 2
H43B H 0.9295 0.3025 -0.0625 0.068 Uiso 0.502(7) 1 calc R U P A 2
C44B C 0.8685(4) 0.1433(4) -0.0414(2) 0.0564(10) Uani 0.502(7) 1 d G . P A 2
H44B H 0.9152 0.1122 -0.0782 0.068 Uiso 0.502(7) 1 calc R U P A 2
C45B C 0.7917(5) 0.0757(3) 0.0032(2) 0.0564(10) Uani 0.502(7) 1 d G . P A 2
H45B H 0.7859 -0.0015 -0.0032 0.068 Uiso 0.502(7) 1 calc R U P A 2
K1 K 0.18767(3) 0.82694(4) 0.32543(2) 0.02623(10) Uani 1 1 d . . . . .
B1 B 0.74889(17) 0.43926(18) 0.22164(11) 0.0200(4) Uani 1 1 d . . . . .
Cr1 Cr 0.54827(2) 0.49054(2) 0.26655(2) 0.01743(8) Uani 1 1 d . . . . .
O1 O 0.66053(12) 0.62854(14) 0.34828(8) 0.0304(3) Uani 1 1 d . . . . .
O2 O 0.39720(15) 0.39901(16) 0.39564(8) 0.0378(4) Uani 1 1 d . . . . .
O3 O 0.32990(13) 0.69393(14) 0.23491(9) 0.0336(3) Uani 1 1 d . . . . .
O4 O 0.41648(12) 0.79217(13) 0.37724(8) 0.0267(3) Uani 1 1 d . . . . .
O5 O 0.34042(13) 0.98446(14) 0.24967(8) 0.0322(3) Uani 1 1 d . . . . .
O6 O 0.10458(14) 1.01110(14) 0.19967(8) 0.0344(3) Uani 1 1 d . . . . .
O7 O -0.06579(13) 0.91700(14) 0.29897(9) 0.0328(3) Uani 1 1 d . . . . .
O8 O 0.01748(12) 0.70600(14) 0.41648(8) 0.0289(3) Uani 1 1 d . . . . .
O9 O 0.24924(12) 0.68611(12) 0.47058(8) 0.0265(3) Uani 1 1 d . . . . .
Si1 Si 0.68483(5) 0.67238(5) 0.10343(3) 0.02651(12) Uani 1 1 d . . . . .
C1 C 0.65861(15) 0.51930(17) 0.16094(9) 0.0213(3) Uani 1 1 d . . . . .
C2 C 0.55404(16) 0.47521(18) 0.15033(10) 0.0243(4) Uani 1 1 d . . . . .
C3 C 0.52591(16) 0.36620(18) 0.19851(11) 0.0249(4) Uani 1 1 d . . . . .
C4 C 0.60229(16) 0.29469(17) 0.25974(11) 0.0249(4) Uani 1 1 d . . . . .
C5 C 0.70947(15) 0.32852(16) 0.27388(10) 0.0216(3) Uani 1 1 d . . . . .
C6 C 0.46858(19) 0.5430(2) 0.08582(12) 0.0354(5) Uani 1 1 d . . . . .
H6A H 0.4479 0.4837 0.0626 0.048(8) Uiso 1 1 calc R . . . .
H6B H 0.5079 0.6008 0.0496 0.056(9) Uiso 1 1 calc R . . . .
H6C H 0.3949 0.5880 0.1038 0.063(9) Uiso 1 1 calc R . . . .
C7 C 0.41524(19) 0.3226(2) 0.18316(14) 0.0384(5) Uani 1 1 d . . . . .
H7A H 0.3728 0.3808 0.1397 0.058 Uiso 1 1 calc R U . . .
H7B H 0.3613 0.3176 0.2259 0.058 Uiso 1 1 calc R U . . .
H7C H 0.4402 0.2414 0.1740 0.058 Uiso 1 1 calc R U . . .
C8 C 0.5696(2) 0.1795(2) 0.30977(14) 0.0376(5) Uani 1 1 d . . . . .
H8A H 0.4934 0.1686 0.2931 0.056 Uiso 1 1 calc R U . . .
H8B H 0.5605 0.1871 0.3605 0.056 Uiso 1 1 calc R U . . .
H8C H 0.6336 0.1083 0.3081 0.056 Uiso 1 1 calc R U . . .
C9 C 0.78372(18) 0.25027(18) 0.34134(11) 0.0288(4) Uani 1 1 d . . . . .
H9A H 0.8550 0.2837 0.3444 0.043 Uiso 1 1 calc R U . . .
H9B H 0.8093 0.1658 0.3372 0.043 Uiso 1 1 calc R U . . .
H9C H 0.7348 0.2508 0.3859 0.043 Uiso 1 1 calc R U . . .
C10 C 0.88145(15) 0.46067(16) 0.22786(10) 0.0209(3) Uani 1 1 d . . . . .
C11 C 0.96476(16) 0.43715(18) 0.17297(11) 0.0252(4) Uani 1 1 d . . . . .
H11 H 0.9399 0.4090 0.1344 0.030 Uiso 1 1 calc R U . . .
C12 C 1.08254(17) 0.4537(2) 0.17300(12) 0.0313(4) Uani 1 1 d . . . . .
H12 H 1.1365 0.4370 0.1348 0.038 Uiso 1 1 calc R U . . .
C13 C 1.12133(17) 0.4945(2) 0.22875(13) 0.0327(4) Uani 1 1 d . . . . .
H13 H 1.2012 0.5076 0.2284 0.039 Uiso 1 1 calc R U . . .
C14 C 1.04247(17) 0.51579(19) 0.28470(12) 0.0296(4) Uani 1 1 d . . . . .
H14 H 1.0685 0.5426 0.3234 0.036 Uiso 1 1 calc R U . . .
C15 C 0.92481(16) 0.49809(18) 0.28460(11) 0.0253(4) Uani 1 1 d . . . . .
H15 H 0.8725 0.5117 0.3241 0.030 Uiso 1 1 calc R U . . .
C16 C 0.5454(2) 0.7979(2) 0.07794(15) 0.0447(6) Uani 1 1 d . . . . .
H16A H 0.4884 0.7707 0.0521 0.067 Uiso 1 1 calc R U . . .
H16B H 0.5678 0.8718 0.0456 0.067 Uiso 1 1 calc R U . . .
H16C H 0.5077 0.8164 0.1228 0.067 Uiso 1 1 calc R U . . .
C17 C 0.7808(2) 0.7412(2) 0.15146(14) 0.0417(5) Uani 1 1 d . . . . .
H17A H 0.7420 0.7521 0.1978 0.063 Uiso 1 1 calc R U . . .
H17B H 0.7902 0.8211 0.1196 0.063 Uiso 1 1 calc R U . . .
H17C H 0.8603 0.6864 0.1621 0.063 Uiso 1 1 calc R U . . .
C18 C 0.7626(2) 0.6535(3) 0.01507(13) 0.0453(6) Uani 1 1 d . . . . .
H18A H 0.7140 0.6176 -0.0111 0.068 Uiso 1 1 calc R U . . .
H18B H 0.8422 0.5991 0.0264 0.068 Uiso 1 1 calc R U . . .
H18C H 0.7721 0.7338 -0.0161 0.068 Uiso 1 1 calc R U . . .
C19 C 0.61685(15) 0.57499(16) 0.31630(10) 0.0215(3) Uani 1 1 d . . . . .
C20 C 0.45912(17) 0.43337(17) 0.34604(10) 0.0244(4) Uani 1 1 d . . . . .
C21 C 0.41753(16) 0.61620(17) 0.24475(10) 0.0233(3) Uani 1 1 d . . . . .
C22 C 0.48326(18) 0.88426(19) 0.34578(12) 0.0305(4) Uani 1 1 d . . . . .
H22A H 0.5702 0.8517 0.3570 0.037 Uiso 1 1 calc R U . . .
H22B H 0.4558 0.9557 0.3664 0.037 Uiso 1 1 calc R U . . .
C23 C 0.46281(18) 0.92222(19) 0.26372(12) 0.0311(4) Uani 1 1 d . . . . .
H23A H 0.5173 0.9772 0.2391 0.037 Uiso 1 1 calc R U . . .
H23B H 0.4799 0.8490 0.2442 0.037 Uiso 1 1 calc R U . . .
C24 C 0.3096(2) 1.0208(2) 0.17365(12) 0.0366(5) Uani 1 1 d . . . . .
H24A H 0.3178 0.9475 0.1547 0.044 Uiso 1 1 calc R U . . .
H24B H 0.3642 1.0726 0.1451 0.044 Uiso 1 1 calc R U . . .
C25 C 0.1814(2) 1.0919(2) 0.16553(13) 0.0403(5) Uani 1 1 d . . . . .
H25A H 0.1715 1.1601 0.1892 0.048 Uiso 1 1 calc R U . . .
H25B H 0.1605 1.1271 0.1126 0.048 Uiso 1 1 calc R U . . .
C26 C -0.0189(2) 1.0725(2) 0.19631(14) 0.0440(6) Uani 1 1 d . . . . .
H26A H -0.0414 1.1192 0.1448 0.053 Uiso 1 1 calc R U . . .
H26B H -0.0323 1.1309 0.2274 0.053 Uiso 1 1 calc R U . . .
C27 C -0.0944(2) 0.9782(3) 0.22358(14) 0.0454(6) Uani 1 1 d . . . . .
H27A H -0.1810 1.0183 0.2187 0.055 Uiso 1 1 calc R U . . .
H27B H -0.0783 0.9181 0.1937 0.055 Uiso 1 1 calc R U . . .
C28 C -0.13190(19) 0.8229(2) 0.32628(14) 0.0385(5) Uani 1 1 d . . . . .
H28A H -0.1081 0.7586 0.2995 0.046 Uiso 1 1 calc R U . . .
H28B H -0.2194 0.8574 0.3185 0.046 Uiso 1 1 calc R U . . .
C29 C -0.10607(19) 0.7683(2) 0.40687(14) 0.0376(5) Uani 1 1 d . . . . .
H29A H -0.1224 0.8339 0.4329 0.045 Uiso 1 1 calc R U . . .
H29B H -0.1590 0.7098 0.4280 0.045 Uiso 1 1 calc R U . . .
C30 C 0.0489(2) 0.6569(2) 0.49251(11) 0.0329(4) Uani 1 1 d . . . . .
H30A H -0.0013 0.5971 0.5166 0.040 Uiso 1 1 calc R U . . .
H30B H 0.0344 0.7236 0.5176 0.040 Uiso 1 1 calc R U . . .
C31 C 0.1798(2) 0.59463(19) 0.49825(12) 0.0324(4) Uani 1 1 d . . . . .
H31A H 0.2015 0.5516 0.5504 0.039 Uiso 1 1 calc R U . . .
H31B H 0.1960 0.5334 0.4691 0.039 Uiso 1 1 calc R U . . .
C32 C 0.37557(18) 0.63536(18) 0.48025(11) 0.0288(4) Uani 1 1 d . . . . .
H32A H 0.4007 0.5735 0.4519 0.035 Uiso 1 1 calc R U . . .
H32B H 0.3937 0.5944 0.5331 0.035 Uiso 1 1 calc R U . . .
C33 C 0.44302(17) 0.73725(19) 0.45354(11) 0.0282(4) Uani 1 1 d . . . . .
H33A H 0.4180 0.7992 0.4819 0.034 Uiso 1 1 calc R U . . .
H33B H 0.5309 0.7043 0.4606 0.034 Uiso 1 1 calc R U . . .
C34 C 0.0986(2) 1.0649(2) 0.40253(15) 0.0409(5) Uani 1 1 d . . . . .
H34 H 0.0315 1.0395 0.3881 0.049 Uiso 1 1 calc R U . . .
C35 C 0.1666(2) 0.9928(2) 0.46333(15) 0.0423(5) Uani 1 1 d . . . . .
H35 H 0.1463 0.9178 0.4907 0.051 Uiso 1 1 calc R U . . .
C36 C 0.2646(2) 1.0298(2) 0.48451(13) 0.0392(5) Uani 1 1 d . . . . .
H36 H 0.3114 0.9802 0.5264 0.047 Uiso 1 1 calc R U . . .
C37 C 0.2940(2) 1.1393(2) 0.44440(13) 0.0356(5) Uani 1 1 d . . . . .
H37 H 0.3610 1.1648 0.4588 0.043 Uiso 1 1 calc R U . . .
C38 C 0.2261(2) 1.2111(2) 0.38376(13) 0.0352(4) Uani 1 1 d . . . . .
H38 H 0.2463 1.2862 0.3564 0.042 Uiso 1 1 calc R U . . .
C39 C 0.1282(2) 1.1742(2) 0.36247(13) 0.0371(5) Uani 1 1 d . . . . .
H39 H 0.0817 1.2237 0.3205 0.045 Uiso 1 1 calc R U . . .

loop_
_atom_site_aniso_label
_atom_site_aniso_U_11
_atom_site_aniso_U_22
_atom_site_aniso_U_33
_atom_site_aniso_U_23
_atom_site_aniso_U_13
_atom_site_aniso_U_12
C40A 0.0487(14) 0.0522(16) 0.0560(16) -0.0187(12) 0.0051(11) -0.0075(10)
C41A 0.0487(14) 0.0522(16) 0.0560(16) -0.0187(12) 0.0051(11) -0.0075(10)
C42A 0.0487(14) 0.0522(16) 0.0560(16) -0.0187(12) 0.0051(11) -0.0075(10)
C43A 0.0487(14) 0.0522(16) 0.0560(16) -0.0187(12) 0.0051(11) -0.0075(10)
C44A 0.0487(14) 0.0522(16) 0.0560(16) -0.0187(12) 0.0051(11) -0.0075(10)
C45A 0.0487(14) 0.0522(16) 0.0560(16) -0.0187(12) 0.0051(11) -0.0075(10)
C40B 0.0714(19) 0.0451(15) 0.0486(15) -0.0132(10) 0.0005(13) -0.0029(11)
C41B 0.0714(19) 0.0451(15) 0.0486(15) -0.0132(10) 0.0005(13) -0.0029(11)
C42B 0.0714(19) 0.0451(15) 0.0486(15) -0.0132(10) 0.0005(13) -0.0029(11)
C43B 0.0714(19) 0.0451(15) 0.0486(15) -0.0132(10) 0.0005(13) -0.0029(11)
C44B 0.0714(19) 0.0451(15) 0.0486(15) -0.0132(10) 0.0005(13) -0.0029(11)
C45B 0.0714(19) 0.0451(15) 0.0486(15) -0.0132(10) 0.0005(13) -0.0029(11)
K1 0.02136(19) 0.0279(2) 0.0259(2) -0.00273(15) 0.00151(14) -0.00381(15)
B1 0.0171(8) 0.0227(9) 0.0217(9) -0.0084(7) 0.0015(7) -0.0044(7)
Cr1 0.01582(13) 0.02011(14) 0.01856(14) -0.00862(10) 0.00095(9) -0.00423(10)
O1 0.0249(7) 0.0342(7) 0.0391(8) -0.0214(6) -0.0026(6) -0.0055(6)
O2 0.0422(9) 0.0489(9) 0.0322(8) -0.0175(7) 0.0140(7) -0.0256(7)
O3 0.0243(7) 0.0329(8) 0.0440(8) -0.0165(7) -0.0043(6) 0.0023(6)
O4 0.0239(6) 0.0275(7) 0.0297(7) -0.0065(5) -0.0009(5) -0.0086(5)
O5 0.0329(7) 0.0307(7) 0.0305(7) -0.0061(6) 0.0063(6) -0.0055(6)
O6 0.0341(8) 0.0287(7) 0.0337(8) 0.0011(6) -0.0018(6) -0.0041(6)
O7 0.0269(7) 0.0336(8) 0.0374(8) -0.0071(6) -0.0046(6) -0.0069(6)
O8 0.0236(6) 0.0355(8) 0.0294(7) -0.0123(6) 0.0032(5) -0.0061(6)
O9 0.0257(6) 0.0241(6) 0.0287(7) -0.0038(5) -0.0007(5) -0.0071(5)
Si1 0.0286(3) 0.0280(3) 0.0210(2) -0.0024(2) -0.00261(19) -0.0062(2)
C1 0.0198(8) 0.0274(9) 0.0185(8) -0.0094(7) 0.0025(6) -0.0054(6)
C2 0.0192(8) 0.0351(10) 0.0229(8) -0.0161(7) 0.0005(6) -0.0040(7)
C3 0.0183(8) 0.0327(10) 0.0318(9) -0.0208(8) 0.0042(7) -0.0083(7)
C4 0.0219(8) 0.0227(8) 0.0344(10) -0.0146(7) 0.0074(7) -0.0069(7)
C5 0.0187(8) 0.0205(8) 0.0268(8) -0.0091(7) 0.0026(6) -0.0038(6)
C6 0.0292(10) 0.0537(13) 0.0271(10) -0.0171(9) -0.0061(8) -0.0072(9)
C7 0.0255(10) 0.0546(14) 0.0485(13) -0.0291(11) 0.0031(9) -0.0180(9)
C8 0.0340(11) 0.0250(10) 0.0568(14) -0.0115(9) 0.0065(10) -0.0137(8)
C9 0.0265(9) 0.0237(9) 0.0326(10) -0.0021(7) -0.0003(7) -0.0044(7)
C10 0.0173(7) 0.0207(8) 0.0238(8) -0.0037(6) 0.0000(6) -0.0047(6)
C11 0.0207(8) 0.0291(9) 0.0275(9) -0.0102(7) 0.0005(7) -0.0057(7)
C12 0.0212(9) 0.0379(11) 0.0357(10) -0.0112(8) 0.0065(7) -0.0078(8)
C13 0.0188(8) 0.0352(11) 0.0461(12) -0.0114(9) 0.0000(8) -0.0092(7)
C14 0.0244(9) 0.0300(10) 0.0379(10) -0.0124(8) -0.0050(8) -0.0073(7)
C15 0.0213(8) 0.0273(9) 0.0275(9) -0.0081(7) 0.0001(7) -0.0045(7)
C16 0.0430(13) 0.0381(12) 0.0443(13) -0.0021(10) -0.0099(10) 0.0014(10)
C17 0.0519(14) 0.0273(10) 0.0451(13) 0.0011(9) -0.0158(11) -0.0158(10)
C18 0.0522(14) 0.0507(14) 0.0273(10) -0.0003(10) 0.0097(10) -0.0135(11)
C19 0.0177(7) 0.0231(8) 0.0234(8) -0.0079(7) 0.0012(6) -0.0018(6)
C20 0.0245(8) 0.0268(9) 0.0262(9) -0.0123(7) 0.0005(7) -0.0079(7)
C21 0.0230(8) 0.0277(9) 0.0232(8) -0.0122(7) 0.0000(6) -0.0068(7)
C22 0.0268(9) 0.0298(10) 0.0401(11) -0.0136(8) 0.0044(8) -0.0124(8)
C23 0.0279(9) 0.0298(10) 0.0388(11) -0.0119(8) 0.0097(8) -0.0119(8)
C24 0.0430(12) 0.0343(11) 0.0299(10) -0.0027(8) 0.0088(9) -0.0122(9)
C25 0.0472(13) 0.0301(11) 0.0361(11) 0.0042(9) 0.0020(10) -0.0091(9)
C26 0.0356(12) 0.0401(13) 0.0440(13) 0.0040(10) -0.0100(10) 0.0013(9)
C27 0.0337(11) 0.0553(15) 0.0424(13) -0.0038(11) -0.0118(10) -0.0076(10)
C28 0.0216(9) 0.0382(12) 0.0556(14) -0.0103(10) -0.0054(9) -0.0076(8)
C29 0.0240(9) 0.0388(12) 0.0493(13) -0.0111(10) 0.0084(9) -0.0081(8)
C30 0.0370(11) 0.0380(11) 0.0282(10) -0.0093(8) 0.0076(8) -0.0186(9)
C31 0.0392(11) 0.0287(10) 0.0285(10) -0.0002(8) -0.0010(8) -0.0146(8)
C32 0.0288(9) 0.0260(9) 0.0296(9) -0.0060(7) -0.0038(7) -0.0022(7)
C33 0.0248(9) 0.0311(10) 0.0307(10) -0.0122(8) -0.0037(7) -0.0040(7)
C34 0.0314(11) 0.0340(11) 0.0639(15) -0.0243(11) 0.0057(10) -0.0082(9)
C35 0.0483(13) 0.0240(10) 0.0556(14) -0.0133(10) 0.0130(11) -0.0091(9)
C36 0.0428(12) 0.0312(11) 0.0384(12) -0.0091(9) 0.0029(9) 0.0023(9)
C37 0.0309(10) 0.0394(12) 0.0381(11) -0.0136(9) 0.0036(8) -0.0078(9)
C38 0.0324(10) 0.0334(11) 0.0389(11) -0.0065(9) 0.0071(8) -0.0106(8)
C39 0.0298(10) 0.0384(12) 0.0428(12) -0.0138(10) 0.0021(9) -0.0029(9)

loop_
_atom_type_symbol
_atom_type_description
_atom_type_scat_dispersion_real
_atom_type_scat_dispersion_imag
_atom_type_scat_source
C C 0.0033 0.0016 'International Tables Vol C Tables 4.2.6.8 and 6.1.1.4'
H H 0.0000 0.0000 'International Tables Vol C Tables 4.2.6.8 and 6.1.1.4'
B B 0.0013 0.0007 'International Tables Vol C Tables 4.2.6.8 and 6.1.1.4'
Cr Cr 0.3209 0.6236 'International Tables Vol C Tables 4.2.6.8 and 6.1.1.4'
K K 0.2009 0.2494 'International Tables Vol C Tables 4.2.6.8 and 6.1.1.4'
O O 0.0106 0.0060 'International Tables Vol C Tables 4.2.6.8 and 6.1.1.4'
Si Si 0.0817 0.0704 'International Tables Vol C Tables 4.2.6.8 and 6.1.1.4'

loop_
_geom_angle_atom_site_label_1
_geom_angle_atom_site_label_2
_geom_angle_atom_site_label_3
_geom_angle
_geom_angle_site_symmetry_1
_geom_angle_site_symmetry_3
_geom_angle_publ_flag
C41A C40A C45A 120.0 . . ?
C41A C40A H40A 120.0 . . ?
C45A C40A H40A 120.0 . . ?
C40A C41A C42A 120.0 . . ?
C40A C41A H41A 120.0 . . ?
C42A C41A H41A 120.0 . . ?
C43A C42A C41A 120.0 . . ?
C43A C42A H42A 120.0 . . ?
C41A C42A H42A 120.0 . . ?
C42A C43A C44A 120.0 . . ?
C42A C43A H43A 120.0 . . ?
C44A C43A H43A 120.0 . . ?
C45A C44A C43A 120.0 . . ?
C45A C44A H44A 120.0 . . ?
C43A C44A H44A 120.0 . . ?
C44A C45A C40A 120.0 . . ?
C44A C45A H45A 120.0 . . ?
C40A C45A H45A 120.0 . . ?
C41B C40B C45B 120.0 . . ?
C41B C40B H40B 120.0 . . ?
C45B C40B H40B 120.0 . . ?
C40B C41B C42B 120.0 . . ?
C40B C41B H41B 120.0 . . ?
C42B C41B H41B 120.0 . . ?
C43B C42B C41B 120.0 . . ?
C43B C42B H42B 120.0 . . ?
C41B C42B H42B 120.0 . . ?
C44B C43B C42B 120.0 . . ?
C44B C43B H43B 120.0 . . ?
C42B C43B H43B 120.0 . . ?
C43B C44B C45B 120.0 . . ?
C43B C44B H44B 120.0 . . ?
C45B C44B H44B 120.0 . . ?
C44B C45B C40B 120.0 . . ?
C44B C45B H45B 120.0 . . ?
C40B C45B H45B 120.0 . . ?
O4 K1 O6 121.08(5) . . ?
O4 K1 O3 76.73(4) . . ?
O6 K1 O3 88.79(5) . . ?
O4 K1 O9 59.82(4) . . ?
O6 K1 O9 165.77(5) . . ?
O3 K1 O9 104.80(4) . . ?
O4 K1 O5 60.86(4) . . ?
O6 K1 O5 60.23(5) . . ?
O3 K1 O5 75.93(5) . . ?
O9 K1 O5 118.43(4) . . ?
O4 K1 O8 119.29(4) . . ?
O6 K1 O8 118.48(5) . . ?
O3 K1 O8 115.54(5) . . ?
O9 K1 O8 59.60(4) . . ?
O5 K1 O8 168.51(4) . . ?
O4 K1 O7 161.94(5) . . ?
O6 K1 O7 59.48(5) . . ?
O3 K1 O7 120.79(5) . . ?
O9 K1 O7 114.73(4) . . ?
O5 K1 O7 116.23(5) . . ?
O8 K1 O7 59.58(4) . . ?
O4 K1 C34 89.75(5) . . ?
O6 K1 C34 80.88(6) . . ?
O3 K1 C34 155.62(5) . . ?
O9 K1 C34 84.95(6) . . ?
O5 K1 C34 79.78(5) . . ?
O8 K1 C34 88.73(5) . . ?
O7 K1 C34 72.33(5) . . ?
O4 K1 C24 80.44(5) . . ?
O6 K1 C24 41.97(5) . . ?
O3 K1 C24 67.98(5) . . ?
O9 K1 C24 139.89(5) . . ?
O5 K1 C24 22.42(5) . . ?
O8 K1 C24 160.22(5) . . ?
O7 K1 C24 101.33(5) . . ?
C34 K1 C24 90.03(6) . . ?
C5 B1 C1 116.40(15) . . ?
C5 B1 C10 119.92(15) . . ?
C1 B1 C10 123.51(16) . . ?
C5 B1 Cr1 67.76(9) . . ?
C1 B1 Cr1 66.65(9) . . ?
C10 B1 Cr1 141.41(13) . . ?
C20 Cr1 C21 83.35(8) . . ?
C20 Cr1 C19 92.05(8) . . ?
C21 Cr1 C19 90.41(8) . . ?
C20 Cr1 C3 99.37(8) . . ?
C21 Cr1 C3 104.88(7) . . ?
C19 Cr1 C3 161.79(7) . . ?
C20 Cr1 C2 132.54(7) . . ?
C21 Cr1 C2 90.57(7) . . ?
C19 Cr1 C2 135.17(8) . . ?
C3 Cr1 C2 37.28(7) . . ?
C20 Cr1 C4 86.36(8) . . ?
C21 Cr1 C4 137.89(7) . . ?
C19 Cr1 C4 130.77(8) . . ?
C3 Cr1 C4 37.26(7) . . ?
C2 Cr1 C4 67.38(7) . . ?
C20 Cr1 C1 166.32(7) . . ?
C21 Cr1 C1 103.37(7) . . ?
C19 Cr1 C1 99.72(7) . . ?
C3 Cr1 C1 67.54(7) . . ?
C2 Cr1 C1 37.03(6) . . ?
C4 Cr1 C1 80.69(7) . . ?
C20 Cr1 C5 102.40(8) . . ?
C21 Cr1 C5 170.05(7) . . ?
C19 Cr1 C5 97.42(7) . . ?
C3 Cr1 C5 66.40(7) . . ?
C2 Cr1 C5 79.56(7) . . ?
C4 Cr1 C5 36.21(6) . . ?
C1 Cr1 C5 69.35(6) . . ?
C20 Cr1 B1 138.00(8) . . ?
C21 Cr1 B1 138.20(8) . . ?
C19 Cr1 B1 83.53(7) . . ?
C3 Cr1 B1 78.49(6) . . ?
C2 Cr1 B1 66.73(7) . . ?
C4 Cr1 B1 66.51(7) . . ?
C1 Cr1 B1 38.35(6) . . ?
C5 Cr1 B1 37.86(6) . . ?
C21 O3 K1 133.92(13) . . ?
C22 O4 C33 112.26(15) . . ?
C22 O4 K1 117.54(12) . . ?
C33 O4 K1 120.17(11) . . ?
C24 O5 C23 113.17(16) . . ?
C24 O5 K1 107.93(12) . . ?
C23 O5 K1 109.09(11) . . ?
C25 O6 C26 112.09(17) . . ?
C25 O6 K1 118.05(13) . . ?
C26 O6 K1 118.67(13) . . ?
C28 O7 C27 111.09(17) . . ?
C28 O7 K1 111.72(12) . . ?
C27 O7 K1 113.21(13) . . ?
C30 O8 C29 111.66(16) . . ?
C30 O8 K1 115.69(11) . . ?
C29 O8 K1 116.26(12) . . ?
C31 O9 C32 111.42(15) . . ?
C31 O9 K1 113.54(11) . . ?
C32 O9 K1 113.07(11) . . ?
C17 Si1 C18 107.91(13) . . ?
C17 Si1 C1 112.89(9) . . ?
C18 Si1 C1 109.50(10) . . ?
C17 Si1 C16 102.89(12) . . ?
C18 Si1 C16 107.48(12) . . ?
C1 Si1 C16 115.70(10) . . ?
C2 C1 B1 118.28(16) . . ?
C2 C1 Si1 121.37(14) . . ?
B1 C1 Si1 120.34(13) . . ?
C2 C1 Cr1 70.11(10) . . ?
B1 C1 Cr1 75.00(10) . . ?
Si1 C1 Cr1 124.94(9) . . ?
C3 C2 C1 122.09(17) . . ?
C3 C2 C6 117.11(17) . . ?
C1 C2 C6 120.80(18) . . ?
C3 C2 Cr1 71.01(10) . . ?
C1 C2 Cr1 72.86(10) . . ?
C6 C2 Cr1 130.43(13) . . ?
C2 C3 C4 121.21(16) . . ?
C2 C3 C7 119.51(18) . . ?
C4 C3 C7 119.25(19) . . ?
C2 C3 Cr1 71.72(10) . . ?
C4 C3 Cr1 72.30(10) . . ?
C7 C3 Cr1 130.85(13) . . ?
C5 C4 C3 121.14(17) . . ?
C5 C4 C8 119.09(18) . . ?
C3 C4 C8 119.76(17) . . ?
C5 C4 Cr1 73.69(10) . . ?
C3 C4 Cr1 70.44(10) . . ?
C8 C4 Cr1 129.71(14) . . ?
C4 C5 C9 118.04(16) . . ?
C4 C5 B1 120.24(17) . . ?
C9 C5 B1 121.71(16) . . ?
C4 C5 Cr1 70.10(10) . . ?
C9 C5 Cr1 128.48(13) . . ?
B1 C5 Cr1 74.38(10) . . ?
C2 C6 H6A 109.5 . . ?
C2 C6 H6B 109.5 . . ?
H6A C6 H6B 109.5 . . ?
C2 C6 H6C 109.5 . . ?
H6A C6 H6C 109.5 . . ?
H6B C6 H6C 109.5 . . ?
C3 C7 H7A 109.5 . . ?
C3 C7 H7B 109.5 . . ?
H7A C7 H7B 109.5 . . ?
C3 C7 H7C 109.5 . . ?
H7A C7 H7C 109.5 . . ?
H7B C7 H7C 109.5 . . ?
C4 C8 H8A 109.5 . . ?
C4 C8 H8B 109.5 . . ?
H8A C8 H8B 109.5 . . ?
C4 C8 H8C 109.5 . . ?
H8A C8 H8C 109.5 . . ?
H8B C8 H8C 109.5 . . ?
C5 C9 H9A 109.5 . . ?
C5 C9 H9B 109.5 . . ?
H9A C9 H9B 109.5 . . ?
C5 C9 H9C 109.5 . . ?
H9A C9 H9C 109.5 . . ?
H9B C9 H9C 109.5 . . ?
C11 C10 C15 116.13(16) . . ?
C11 C10 B1 117.69(16) . . ?
C15 C10 B1 126.16(16) . . ?
C12 C11 C10 122.26(18) . . ?
C12 C11 H11 118.9 . . ?
C10 C11 H11 118.9 . . ?
C13 C12 C11 120.07(18) . . ?
C13 C12 H12 120.0 . . ?
C11 C12 H12 120.0 . . ?
C14 C13 C12 119.21(18) . . ?
C14 C13 H13 120.4 . . ?
C12 C13 H13 120.4 . . ?
C13 C14 C15 120.37(19) . . ?
C13 C14 H14 119.8 . . ?
C15 C14 H14 119.8 . . ?
C14 C15 C10 121.90(18) . . ?
C14 C15 H15 119.0 . . ?
C10 C15 H15 119.0 . . ?
Si1 C16 H16A 109.5 . . ?
Si1 C16 H16B 109.5 . . ?
H16A C16 H16B 109.5 . . ?
Si1 C16 H16C 109.5 . . ?
H16A C16 H16C 109.5 . . ?
H16B C16 H16C 109.5 . . ?
Si1 C17 H17A 109.5 . . ?
Si1 C17 H17B 109.5 . . ?
H17A C17 H17B 109.5 . . ?
Si1 C17 H17C 109.5 . . ?
H17A C17 H17C 109.5 . . ?
H17B C17 H17C 109.5 . . ?
Si1 C18 H18A 109.5 . . ?
Si1 C18 H18B 109.5 . . ?
H18A C18 H18B 109.5 . . ?
Si1 C18 H18C 109.5 . . ?
H18A C18 H18C 109.5 . . ?
H18B C18 H18C 109.5 . . ?
O1 C19 Cr1 179.74(18) . . ?
O2 C20 Cr1 177.14(18) . . ?
O3 C21 Cr1 175.67(17) . . ?
O4 C22 C23 107.73(16) . . ?
O4 C22 H22A 110.2 . . ?
C23 C22 H22A 110.2 . . ?
O4 C22 H22B 110.2 . . ?
C23 C22 H22B 110.2 . . ?
H22A C22 H22B 108.5 . . ?
O5 C23 C22 108.28(16) . . ?
O5 C23 H23A 110.0 . . ?
C22 C23 H23A 110.0 . . ?
O5 C23 H23B 110.0 . . ?
C22 C23 H23B 110.0 . . ?
H23A C23 H23B 108.4 . . ?
O5 C24 C25 108.13(18) . . ?
O5 C24 K1 49.66(9) . . ?
C25 C24 K1 82.45(12) . . ?
O5 C24 H24A 110.1 . . ?
C25 C24 H24A 110.1 . . ?
K1 C24 H24A 80.7 . . ?
O5 C24 H24B 110.1 . . ?
C25 C24 H24B 110.1 . . ?
K1 C24 H24B 159.6 . . ?
H24A C24 H24B 108.4 . . ?
O6 C25 C24 108.56(18) . . ?
O6 C25 H25A 110.0 . . ?
C24 C25 H25A 110.0 . . ?
O6 C25 H25B 110.0 . . ?
C24 C25 H25B 110.0 . . ?
H25A C25 H25B 108.4 . . ?
O6 C26 C27 108.4(2) . . ?
O6 C26 H26A 110.0 . . ?
C27 C26 H26A 110.0 . . ?
O6 C26 H26B 110.0 . . ?
C27 C26 H26B 110.0 . . ?
H26A C26 H26B 108.4 . . ?
O7 C27 C26 109.22(19) . . ?
O7 C27 H27A 109.8 . . ?
C26 C27 H27A 109.8 . . ?
O7 C27 H27B 109.8 . . ?
C26 C27 H27B 109.8 . . ?
H27A C27 H27B 108.3 . . ?
O7 C28 C29 108.93(18) . . ?
O7 C28 H28A 109.9 . . ?
C29 C28 H28A 109.9 . . ?
O7 C28 H28B 109.9 . . ?
C29 C28 H28B 109.9 . . ?
H28A C28 H28B 108.3 . . ?
O8 C29 C28 109.12(17) . . ?
O8 C29 H29A 109.9 . . ?
C28 C29 H29A 109.9 . . ?
O8 C29 H29B 109.9 . . ?
C28 C29 H29B 109.9 . . ?
H29A C29 H29B 108.3 . . ?
O8 C30 C31 108.63(16) . . ?
O8 C30 H30A 110.0 . . ?
C31 C30 H30A 110.0 . . ?
O8 C30 H30B 110.0 . . ?
C31 C30 H30B 110.0 . . ?
H30A C30 H30B 108.3 . . ?
O9 C31 C30 108.08(17) . . ?
O9 C31 H31A 110.1 . . ?
C30 C31 H31A 110.1 . . ?
O9 C31 H31B 110.1 . . ?
C30 C31 H31B 110.1 . . ?
H31A C31 H31B 108.4 . . ?
O9 C32 C33 108.69(16) . . ?
O9 C32 H32A 110.0 . . ?
C33 C32 H32A 110.0 . . ?
O9 C32 H32B 110.0 . . ?
C33 C32 H32B 110.0 . . ?
H32A C32 H32B 108.3 . . ?
O4 C33 C32 108.27(15) . . ?
O4 C33 H33A 110.0 . . ?
C32 C33 H33A 110.0 . . ?
O4 C33 H33B 110.0 . . ?
C32 C33 H33B 110.0 . . ?
H33A C33 H33B 108.4 . . ?
C35 C34 C39 120.0(2) . . ?
C35 C34 K1 86.92(14) . . ?
C39 C34 K1 114.88(16) . . ?
C35 C34 H34 120.0 . . ?
C39 C34 H34 120.0 . . ?
K1 C34 H34 68.5 . . ?
C34 C35 C36 120.1(2) . . ?
C34 C35 H35 120.0 . . ?
C36 C35 H35 120.0 . . ?
C37 C36 C35 119.8(2) . . ?
C37 C36 H36 120.1 . . ?
C35 C36 H36 120.1 . . ?
C38 C37 C36 120.0(2) . . ?
C38 C37 H37 120.0 . . ?
C36 C37 H37 120.0 . . ?
C37 C38 C39 120.2(2) . . ?
C37 C38 H38 119.9 . . ?
C39 C38 H38 119.9 . . ?
C34 C39 C38 119.9(2) . . ?
C34 C39 H39 120.1 . . ?
C38 C39 H39 120.1 . . ?

loop_
_geom_bond_atom_site_label_1
_geom_bond_atom_site_label_2
_geom_bond_distance
_geom_bond_site_symmetry_2
_geom_bond_publ_flag
C40A C41A 1.3900 . ?
C40A C45A 1.3900 . ?
C40A H40A 0.9500 . ?
C41A C42A 1.3900 . ?
C41A H41A 0.9500 . ?
C42A C43A 1.3900 . ?
C42A H42A 0.9500 . ?
C43A C44A 1.3900 . ?
C43A H43A 0.9500 . ?
C44A C45A 1.3900 . ?
C44A H44A 0.9500 . ?
C45A H45A 0.9500 . ?
C40B C41B 1.3900 . ?
C40B C45B 1.3900 . ?
C40B H40B 0.9500 . ?
C41B C42B 1.3900 . ?
C41B H41B 0.9500 . ?
C42B C43B 1.3900 . ?
C42B H42B 0.9500 . ?
C43B C44B 1.3900 . ?
C43B H43B 0.9500 . ?
C44B C45B 1.3900 . ?
C44B H44B 0.9500 . ?
C45B H45B 0.9500 . ?
K1 O4 2.7346(14) . ?
K1 O6 2.7712(15) . ?
K1 O3 2.8122(15) . ?
K1 O9 2.8133(14) . ?
K1 O5 2.8353(15) . ?
K1 O8 2.8498(15) . ?
K1 O7 2.8625(15) . ?
K1 C34 3.391(2) . ?
K1 C24 3.539(2) . ?
B1 C5 1.524(3) . ?
B1 C1 1.536(3) . ?
B1 C10 1.592(2) . ?
B1 Cr1 2.3919(19) . ?
Cr1 C20 1.8115(19) . ?
Cr1 C21 1.8156(19) . ?
Cr1 C19 1.8284(18) . ?
Cr1 C3 2.2278(18) . ?
Cr1 C2 2.2372(18) . ?
Cr1 C4 2.2524(18) . ?
Cr1 C1 2.2734(17) . ?
Cr1 C5 2.2990(17) . ?
O1 C19 1.166(2) . ?
O2 C20 1.170(2) . ?
O3 C21 1.173(2) . ?
O4 C22 1.420(2) . ?
O4 C33 1.424(2) . ?
O5 C24 1.419(3) . ?
O5 C23 1.423(3) . ?
O6 C25 1.418(3) . ?
O6 C26 1.424(3) . ?
O7 C28 1.421(3) . ?
O7 C27 1.424(3) . ?
O8 C30 1.423(3) . ?
O8 C29 1.428(2) . ?
O9 C31 1.424(2) . ?
O9 C32 1.429(2) . ?
Si1 C17 1.874(2) . ?
Si1 C18 1.881(2) . ?
Si1 C1 1.8841(19) . ?
Si1 C16 1.886(2) . ?
C1 C2 1.433(2) . ?
C2 C3 1.427(3) . ?
C2 C6 1.522(3) . ?
C3 C4 1.432(3) . ?
C3 C7 1.520(3) . ?
C4 C5 1.415(2) . ?
C4 C8 1.515(3) . ?
C5 C9 1.520(3) . ?
C6 H6A 0.9800 . ?
C6 H6B 0.9800 . ?
C6 H6C 0.9800 . ?
C7 H7A 0.9800 . ?
C7 H7B 0.9800 . ?
C7 H7C 0.9800 . ?
C8 H8A 0.9800 . ?
C8 H8B 0.9800 . ?
C8 H8C 0.9800 . ?
C9 H9A 0.9800 . ?
C9 H9B 0.9800 . ?
C9 H9C 0.9800 . ?
C10 C11 1.402(2) . ?
C10 C15 1.404(3) . ?
C11 C12 1.391(3) . ?
C11 H11 0.9500 . ?
C12 C13 1.388(3) . ?
C12 H12 0.9500 . ?
C13 C14 1.381(3) . ?
C13 H13 0.9500 . ?
C14 C15 1.394(3) . ?
C14 H14 0.9500 . ?
C15 H15 0.9500 . ?
C16 H16A 0.9800 . ?
C16 H16B 0.9800 . ?
C16 H16C 0.9800 . ?
C17 H17A 0.9800 . ?
C17 H17B 0.9800 . ?
C17 H17C 0.9800 . ?
C18 H18A 0.9800 . ?
C18 H18B 0.9800 . ?
C18 H18C 0.9800 . ?
C22 C23 1.503(3) . ?
C22 H22A 0.9900 . ?
C22 H22B 0.9900 . ?
C23 H23A 0.9900 . ?
C23 H23B 0.9900 . ?
C24 C25 1.502(3) . ?
C24 H24A 0.9900 . ?
C24 H24B 0.9900 . ?
C25 H25A 0.9900 . ?
C25 H25B 0.9900 . ?
C26 C27 1.496(4) . ?
C26 H26A 0.9900 . ?
C26 H26B 0.9900 . ?
C27 H27A 0.9900 . ?
C27 H27B 0.9900 . ?
C28 C29 1.495(3) . ?
C28 H28A 0.9900 . ?
C28 H28B 0.9900 . ?
C29 H29A 0.9900 . ?
C29 H29B 0.9900 . ?
C30 C31 1.500(3) . ?
C30 H30A 0.9900 . ?
C30 H30B 0.9900 . ?
C31 H31A 0.9900 . ?
C31 H31B 0.9900 . ?
C32 C33 1.501(3) . ?
C32 H32A 0.9900 . ?
C32 H32B 0.9900 . ?
C33 H33A 0.9900 . ?
C33 H33B 0.9900 . ?
C34 C35 1.380(4) . ?
C34 C39 1.386(3) . ?
C34 H34 0.9500 . ?
C35 C36 1.389(4) . ?
C35 H35 0.9500 . ?
C36 C37 1.386(3) . ?
C36 H36 0.9500 . ?
C37 C38 1.377(3) . ?
C37 H37 0.9500 . ?
C38 C39 1.387(3) . ?
C38 H38 0.9500 . ?
C39 H39 0.9500 . ?

loop_
_geom_torsion_atom_site_label_1
_geom_torsion_atom_site_label_2
_geom_torsion_atom_site_label_3
_geom_torsion_atom_site_label_4
_geom_torsion
_geom_torsion_site_symmetry_1
_geom_torsion_site_symmetry_2
_geom_torsion_site_symmetry_3
_geom_torsion_site_symmetry_4
_geom_torsion_publ_flag
C45A C40A C41A C42A 0.0 . . . . ?
C40A C41A C42A C43A 0.0 . . . . ?
C41A C42A C43A C44A 0.0 . . . . ?
C42A C43A C44A C45A 0.0 . . . . ?
C43A C44A C45A C40A 0.0 . . . . ?
C41A C40A C45A C44A 0.0 . . . . ?
C45B C40B C41B C42B 0.0 . . . . ?
C40B C41B C42B C43B 0.0 . . . . ?
C41B C42B C43B C44B 0.0 . . . . ?
C42B C43B C44B C45B 0.0 . . . . ?
C43B C44B C45B C40B 0.0 . . . . ?
C41B C40B C45B C44B 0.0 . . . . ?
C5 B1 C1 C2 -9.5(2) . . . . ?
C10 B1 C1 C2 165.63(16) . . . . ?
Cr1 B1 C1 C2 -57.04(13) . . . . ?
C5 B1 C1 Si1 169.60(12) . . . . ?
C10 B1 C1 Si1 -15.3(2) . . . . ?
Cr1 B1 C1 Si1 122.02(12) . . . . ?
C5 B1 C1 Cr1 47.59(14) . . . . ?
C10 B1 C1 Cr1 -137.33(17) . . . . ?
C17 Si1 C1 C2 154.15(16) . . . . ?
C18 Si1 C1 C2 -85.61(17) . . . . ?
C16 Si1 C1 C2 35.99(18) . . . . ?
C17 Si1 C1 B1 -24.88(18) . . . . ?
C18 Si1 C1 B1 95.36(16) . . . . ?
C16 Si1 C1 B1 -143.04(15) . . . . ?
C17 Si1 C1 Cr1 67.59(14) . . . . ?
C18 Si1 C1 Cr1 -172.17(12) . . . . ?
C16 Si1 C1 Cr1 -50.57(15) . . . . ?
B1 C1 C2 C3 6.1(2) . . . . ?
Si1 C1 C2 C3 -172.98(13) . . . . ?
Cr1 C1 C2 C3 -53.46(15) . . . . ?
B1 C1 C2 C6 -173.15(16) . . . . ?
Si1 C1 C2 C6 7.8(2) . . . . ?
Cr1 C1 C2 C6 127.32(17) . . . . ?
B1 C1 C2 Cr1 59.53(14) . . . . ?
Si1 C1 C2 Cr1 -119.52(12) . . . . ?
C1 C2 C3 C4 -0.6(3) . . . . ?
C6 C2 C3 C4 178.60(17) . . . . ?
Cr1 C2 C3 C4 -54.93(15) . . . . ?
C1 C2 C3 C7 -178.52(17) . . . . ?
C6 C2 C3 C7 0.7(3) . . . . ?
Cr1 C2 C3 C7 127.19(17) . . . . ?
C1 C2 C3 Cr1 54.29(15) . . . . ?
C6 C2 C3 Cr1 -126.47(16) . . . . ?
C2 C3 C4 C5 -1.1(3) . . . . ?
C7 C3 C4 C5 176.80(17) . . . . ?
Cr1 C3 C4 C5 -55.74(15) . . . . ?
C2 C3 C4 C8 179.97(17) . . . . ?
C7 C3 C4 C8 -2.2(3) . . . . ?
Cr1 C3 C4 C8 125.30(17) . . . . ?
C2 C3 C4 Cr1 54.67(15) . . . . ?
C7 C3 C4 Cr1 -127.46(17) . . . . ?
C3 C4 C5 C9 178.08(16) . . . . ?
C8 C4 C5 C9 -3.0(3) . . . . ?
Cr1 C4 C5 C9 123.84(16) . . . . ?
C3 C4 C5 B1 -2.9(3) . . . . ?
C8 C4 C5 B1 176.06(17) . . . . ?
Cr1 C4 C5 B1 -57.14(15) . . . . ?
C3 C4 C5 Cr1 54.24(15) . . . . ?
C8 C4 C5 Cr1 -126.80(17) . . . . ?
C1 B1 C5 C4 8.0(2) . . . . ?
C10 B1 C5 C4 -167.25(16) . . . . ?
Cr1 B1 C5 C4 55.10(14) . . . . ?
C1 B1 C5 C9 -173.00(16) . . . . ?
C10 B1 C5 C9 11.7(3) . . . . ?
Cr1 B1 C5 C9 -125.92(17) . . . . ?
C1 B1 C5 Cr1 -47.08(14) . . . . ?
C10 B1 C5 Cr1 137.65(16) . . . . ?
C5 B1 C10 C11 106.5(2) . . . . ?
C1 B1 C10 C11 -68.4(2) . . . . ?
Cr1 B1 C10 C11 -162.30(17) . . . . ?
C5 B1 C10 C15 -71.7(2) . . . . ?
C1 B1 C10 C15 113.4(2) . . . . ?
Cr1 B1 C10 C15 19.5(3) . . . . ?
C15 C10 C11 C12 -2.1(3) . . . . ?
B1 C10 C11 C12 179.58(18) . . . . ?
C10 C11 C12 C13 0.1(3) . . . . ?
C11 C12 C13 C14 1.4(3) . . . . ?
C12 C13 C14 C15 -0.9(3) . . . . ?
C13 C14 C15 C10 -1.2(3) . . . . ?
C11 C10 C15 C14 2.6(3) . . . . ?
B1 C10 C15 C14 -179.23(18) . . . . ?
C33 O4 C22 C23 171.63(16) . . . . ?
K1 O4 C22 C23 -42.69(18) . . . . ?
C24 O5 C23 C22 -177.84(16) . . . . ?
K1 O5 C23 C22 -57.67(16) . . . . ?
O4 C22 C23 O5 68.1(2) . . . . ?
C23 O5 C24 C25 -176.53(17) . . . . ?
K1 O5 C24 C25 62.64(18) . . . . ?
C23 O5 C24 K1 120.83(17) . . . . ?
C26 O6 C25 C24 178.2(2) . . . . ?
K1 O6 C25 C24 34.8(2) . . . . ?
O5 C24 C25 O6 -66.5(2) . . . . ?
K1 C24 C25 O6 -23.47(16) . . . . ?
C25 O6 C26 C27 172.0(2) . . . . ?
K1 O6 C26 C27 -44.8(2) . . . . ?
C28 O7 C27 C26 -177.5(2) . . . . ?
K1 O7 C27 C26 -50.9(2) . . . . ?
O6 C26 C27 O7 63.1(3) . . . . ?
C27 O7 C28 C29 -175.60(19) . . . . ?
K1 O7 C28 C29 56.9(2) . . . . ?
C30 O8 C29 C28 177.27(17) . . . . ?
K1 O8 C29 C28 41.5(2) . . . . ?
O7 C28 C29 O8 -66.5(2) . . . . ?
C29 O8 C30 C31 -179.22(17) . . . . ?
K1 O8 C30 C31 -43.22(19) . . . . ?
C32 O9 C31 C30 174.83(16) . . . . ?
K1 O9 C31 C30 -56.12(18) . . . . ?
O8 C30 C31 O9 66.2(2) . . . . ?
C31 O9 C32 C33 -177.19(16) . . . . ?
K1 O9 C32 C33 53.51(17) . . . . ?
C22 O4 C33 C32 -175.83(15) . . . . ?
K1 O4 C33 C32 39.50(18) . . . . ?
O9 C32 C33 O4 -60.7(2) . . . . ?
C39 C34 C35 C36 0.1(4) . . . . ?
K1 C34 C35 C36 117.2(2) . . . . ?
C34 C35 C36 C37 0.0(3) . . . . ?
C35 C36 C37 C38 0.0(3) . . . . ?
C36 C37 C38 C39 -0.1(3) . . . . ?
C35 C34 C39 C38 -0.2(3) . . . . ?
K1 C34 C39 C38 -101.7(2) . . . . ?
C37 C38 C39 C34 0.2(3) . . . . ?
